data_1552511
loop_
_publ_author_name
'Matsuo, Kyohei'
'Yasuda, Takuma'

_publ_section_title
;
 Blue thermally activated delayed fluorescence emitters incorporating
 acridan analogues with heavy group 14 elements for high-efficiency doped
 and non-doped OLEDs
;
_journal_name_full 'Chemical Science'
_journal_paper_doi 10.1039/C9SC04492B
_journal_year 2019
_chemical_formula_moiety 'C53 H50 B N S Si, C4 H8 O2'
_chemical_formula_sum 'C57 H58 B N O2 S Si'
_chemical_formula_weight 860.00
_space_group_crystal_system monoclinic
_space_group_IT_number 14
_space_group_name_Hall '-P 2ybc'
_space_group_name_H-M_alt 'P 1 21/c 1'
_symmetry_space_group_name_Hall '-P 2ybc'
_symmetry_space_group_name_H-M 'P 1 21/c 1'
_atom_sites_solution_hydrogens geom
_audit_creation_method SHELXL-2016/6
_audit_update_record
;
2019-08-20 deposited with the CCDC.    2019-10-22 downloaded from the CCDC.
;
_cell_angle_alpha 90
_cell_angle_beta 99.953(2)
_cell_angle_gamma 90
_cell_formula_units_Z 4
_cell_length_a 18.0660(3)
_cell_length_b 13.8091(3)
_cell_length_c 19.3607(3)
_cell_measurement_reflns_used 19903
_cell_measurement_temperature 173(2)
_cell_measurement_theta_max 29.3920
_cell_measurement_theta_min 2.6010
_cell_volume 4757.32(15)
_computing_cell_refinement 'CrysAlisPro 1.171.39.43c (Rigaku OD, 2018)'
_computing_data_collection 'CrysAlisPro 1.171.39.43c (Rigaku OD, 2018)'
_computing_data_reduction 'CrysAlisPro 1.171.39.43c (Rigaku OD, 2018)'
_computing_structure_refinement 'SHELXL-2016/6 (Sheldrick, 2016)'
_computing_structure_solution SHELXT
_diffrn_ambient_temperature 173(2)
_diffrn_measured_fraction_theta_full 0.998
_diffrn_measured_fraction_theta_max 0.980
_diffrn_measurement_device_type 'XtaLAB AFC10 (RCD3): fixed-chi single'
_diffrn_measurement_method '\w scans'
_diffrn_radiation_type MoK\a
_diffrn_radiation_wavelength 0.71073
_diffrn_reflns_av_R_equivalents 0.0343
_diffrn_reflns_av_unetI/netI 0.0311
_diffrn_reflns_Laue_measured_fraction_full 0.998
_diffrn_reflns_Laue_measured_fraction_max 0.980
_diffrn_reflns_limit_h_max 23
_diffrn_reflns_limit_h_min -22
_diffrn_reflns_limit_k_max 14
_diffrn_reflns_limit_k_min -17
_diffrn_reflns_limit_l_max 24
_diffrn_reflns_limit_l_min -25
_diffrn_reflns_number 50514
_diffrn_reflns_point_group_measured_fraction_full 0.998
_diffrn_reflns_point_group_measured_fraction_max 0.980
_diffrn_reflns_theta_full 25.242
_diffrn_reflns_theta_max 27.498
_diffrn_reflns_theta_min 2.596
_diffrn_source 'Rotating-anode X-ray tube'
_exptl_absorpt_coefficient_mu 0.137
_exptl_absorpt_correction_T_max 1.00000
_exptl_absorpt_correction_T_min 0.58537
_exptl_absorpt_correction_type multi-scan
_exptl_absorpt_process_details
;
CrysAlisPro 1.171.39.43c (Rigaku Oxford Diffraction, 2018)
Empirical absorption correction using spherical harmonics,
 implemented in SCALE3 ABSPACK scaling algorithm.
;
_exptl_crystal_colour Colorless
_exptl_crystal_density_diffrn 1.201
_exptl_crystal_description Prism
_exptl_crystal_F_000 1832
_exptl_crystal_size_max 0.160
_exptl_crystal_size_mid 0.150
_exptl_crystal_size_min 0.060
_refine_diff_density_max 0.691
_refine_diff_density_min -1.059
_refine_diff_density_rms 0.069
_refine_ls_extinction_method none
_refine_ls_goodness_of_fit_ref 1.039
_refine_ls_hydrogen_treatment constr
_refine_ls_matrix_type full
_refine_ls_number_parameters 586
_refine_ls_number_reflns 10707
_refine_ls_number_restraints 17
_refine_ls_restrained_S_all 1.049
_refine_ls_R_factor_all 0.0739
_refine_ls_R_factor_gt 0.0610
_refine_ls_shift/su_max 0.002
_refine_ls_shift/su_mean 0.000
_refine_ls_structure_factor_coef Fsqd
_refine_ls_weighting_details 'w=1/[\s^2^(Fo^2^)+(0.0973P)^2^+3.8498P] where P=(Fo^2^+2Fc^2^)/3'
_refine_ls_weighting_scheme calc
_refine_ls_wR_factor_gt 0.1701
_refine_ls_wR_factor_ref 0.1803
_reflns_Friedel_coverage 0.000
_reflns_number_gt 8722
_reflns_number_total 10707
_reflns_threshold_expression 'I > 2\s(I)'
_cod_data_source_file c9sc04492b2.cif
_cod_data_source_block MFASi-BS
_cod_database_code 1552511
_shelx_shelxl_version_number 2016/6
_shelx_space_group_comment
;
The symmetry employed for this shelxl refinement is uniquely defined
by the following loop, which should always be used as a source of
symmetry information in preference to the above space-group names.
They are only intended as comments.
;
_shelx_estimated_absorpt_t_min 0.978
_shelx_estimated_absorpt_t_max 0.992

loop_
_space_group_symop_operation_xyz
'x, y, z'
'-x, y+1/2, -z+1/2'
'-x, -y, -z'
'x, -y-1/2, z-1/2'

loop_
_atom_site_label
_atom_site_type_symbol
_atom_site_fract_x
_atom_site_fract_y
_atom_site_fract_z
_atom_site_U_iso_or_equiv
_atom_site_adp_type
_atom_site_occupancy
_atom_site_site_symmetry_order
_atom_site_calc_flag
_atom_site_refinement_flags_posn
_atom_site_refinement_flags_adp
_atom_site_refinement_flags_occupancy
_atom_site_disorder_assembly
_atom_site_disorder_group
S1 S 0.43694(3) 0.50957(4) 0.37011(3) 0.03026(14) Uani 1 1 d . . . . .
B1 B 0.26429(12) 0.43802(16) 0.35003(11) 0.0247(4) Uani 1 1 d . . . . .
C1 C 0.40469(11) 0.39033(14) 0.36810(10) 0.0252(4) Uani 1 1 d . . . . .
C2 C 0.46249(12) 0.32082(16) 0.37713(12) 0.0318(5) Uani 1 1 d . . . . .
H1 H 0.513484 0.340671 0.382133 0.038 Uiso 1 1 calc R U . . .
C3 C 0.44490(13) 0.22384(16) 0.37870(12) 0.0346(5) Uani 1 1 d . . . . .
H2 H 0.483899 0.176858 0.385082 0.041 Uiso 1 1 calc R U . . .
C4 C 0.37042(13) 0.19448(16) 0.37100(12) 0.0342(5) Uani 1 1 d . . . . .
H3 H 0.358433 0.127645 0.372825 0.041 Uiso 1 1 calc R U . . .
C5 C 0.31398(12) 0.26275(15) 0.36070(11) 0.0304(4) Uani 1 1 d . . . . .
H4 H 0.263221 0.241581 0.354347 0.037 Uiso 1 1 calc R U . . .
C6 C 0.32885(11) 0.36307(14) 0.35925(10) 0.0248(4) Uani 1 1 d . . . . .
C7 C 0.35728(11) 0.58270(14) 0.36397(10) 0.0232(4) Uani 1 1 d . . . . .
C8 C 0.37335(11) 0.68200(14) 0.36964(10) 0.0239(4) Uani 1 1 d . . . . .
H5 H 0.424080 0.703306 0.376099 0.029 Uiso 1 1 calc R U . . .
C9 C 0.31565(11) 0.74970(14) 0.36588(10) 0.0234(4) Uani 1 1 d . . . . .
C10 C 0.24117(12) 0.71547(15) 0.35462(11) 0.0295(4) Uani 1 1 d . . . . .
H6 H 0.200657 0.760129 0.350719 0.035 Uiso 1 1 calc R U . . .
C11 C 0.22674(11) 0.61806(15) 0.34923(11) 0.0286(4) Uani 1 1 d . . . . .
H7 H 0.175811 0.597454 0.341767 0.034 Uiso 1 1 calc R U . . .
C12 C 0.28343(11) 0.54653(14) 0.35417(10) 0.0238(4) Uani 1 1 d . . . . .
C13 C 0.17862(11) 0.40646(14) 0.33823(11) 0.0272(4) Uani 1 1 d . . . . .
C14 C 0.14460(12) 0.38061(17) 0.39497(12) 0.0341(5) Uani 1 1 d . . . . .
C15 C 0.06707(14) 0.36303(19) 0.38440(14) 0.0436(6) Uani 1 1 d . . . . .
H8 H 0.044352 0.345263 0.423298 0.052 Uiso 1 1 calc R U . . .
C16 C 0.02255(13) 0.37092(19) 0.31855(14) 0.0424(6) Uani 1 1 d D . . . .
C17 C 0.05727(13) 0.39284(18) 0.26270(13) 0.0395(5) Uani 1 1 d . . . . .
H9 H 0.027912 0.396217 0.217054 0.047 Uiso 1 1 calc R U . . .
C18 C 0.13404(12) 0.41020(16) 0.27105(12) 0.0333(5) Uani 1 1 d . . . . .
C19 C 0.19083(15) 0.3739(2) 0.46816(13) 0.0502(7) Uani 1 1 d . . . . .
H10 H 0.244164 0.387866 0.463866 0.060 Uiso 1 1 calc R U . . .
C20 C 0.1893(2) 0.2742(3) 0.4988(2) 0.0883(13) Uani 1 1 d . . . . .
H11 H 0.137829 0.258164 0.504374 0.132 Uiso 1 1 calc R U . . .
H12 H 0.222258 0.272243 0.544644 0.132 Uiso 1 1 calc R U . . .
H13 H 0.206843 0.227109 0.467355 0.132 Uiso 1 1 calc R U . . .
C21 C 0.16694(18) 0.4516(4) 0.51656(18) 0.0832(13) Uani 1 1 d . . . . .
H14 H 0.172939 0.515864 0.496827 0.125 Uiso 1 1 calc R U . . .
H15 H 0.198433 0.446764 0.563022 0.125 Uiso 1 1 calc R U . . .
H16 H 0.114181 0.441663 0.520745 0.125 Uiso 1 1 calc R U . . .
C22A C -0.06323(15) 0.3564(2) 0.30419(17) 0.0365(7) Uani 0.799(4) 1 d D . P A 1
H17A H -0.083335 0.385523 0.257399 0.044 Uiso 0.799(4) 1 calc R U P A 1
C23A C -0.08080(18) 0.2484(3) 0.3003(3) 0.0577(11) Uani 0.799(4) 1 d D . P A 1
H18A H -0.055605 0.218190 0.264858 0.087 Uiso 0.799(4) 1 calc R U P A 1
H19A H -0.062894 0.218587 0.346069 0.087 Uiso 0.799(4) 1 calc R U P A 1
H20A H -0.135217 0.239024 0.287484 0.087 Uiso 0.799(4) 1 calc R U P A 1
C24A C -0.1008(3) 0.4061(4) 0.3581(2) 0.0533(14) Uani 0.799(4) 1 d D . P A 1
H21A H -0.088502 0.475256 0.359347 0.080 Uiso 0.799(4) 1 calc R U P A 1
H22A H -0.155397 0.397899 0.345708 0.080 Uiso 0.799(4) 1 calc R U P A 1
H23A H -0.083073 0.377462 0.404293 0.080 Uiso 0.799(4) 1 calc R U P A 1
C22B C -0.0516(5) 0.3220(9) 0.3333(6) 0.0365(7) Uani 0.201(4) 1 d D . P A 2
H17B H -0.037672 0.260575 0.359767 0.044 Uiso 0.201(4) 1 calc R U P A 2
C23B C -0.0941(7) 0.2958(13) 0.2613(7) 0.0577(11) Uani 0.201(4) 1 d D . P A 2
H18B H -0.062118 0.255626 0.236845 0.087 Uiso 0.201(4) 1 calc R U P A 2
H19B H -0.139623 0.259802 0.266170 0.087 Uiso 0.201(4) 1 calc R U P A 2
H20B H -0.107938 0.355111 0.234359 0.087 Uiso 0.201(4) 1 calc R U P A 2
C24B C -0.0955(12) 0.384(2) 0.3761(11) 0.0533(14) Uani 0.201(4) 1 d D . P A 2
H21B H -0.064528 0.398063 0.421760 0.080 Uiso 0.201(4) 1 calc R U P A 2
H22B H -0.109416 0.445113 0.351241 0.080 Uiso 0.201(4) 1 calc R U P A 2
H23B H -0.141101 0.349804 0.383052 0.080 Uiso 0.201(4) 1 calc R U P A 2
C25 C 0.17108(16) 0.4289(2) 0.20761(13) 0.0492(7) Uani 1 1 d . . . . .
H24 H 0.220053 0.461960 0.224851 0.059 Uiso 1 1 calc R U . . .
C26 C 0.1886(3) 0.3351(3) 0.1747(2) 0.0934(14) Uani 1 1 d . . . . .
H25 H 0.141719 0.300728 0.156963 0.140 Uiso 1 1 calc R U . . .
H26 H 0.220117 0.294925 0.209901 0.140 Uiso 1 1 calc R U . . .
H27 H 0.215483 0.348262 0.135893 0.140 Uiso 1 1 calc R U . . .
C27 C 0.1267(3) 0.4938(4) 0.1528(2) 0.1112(18) Uani 1 1 d . . . . .
H28 H 0.156176 0.507104 0.115907 0.167 Uiso 1 1 calc R U . . .
H29 H 0.115368 0.554901 0.174622 0.167 Uiso 1 1 calc R U . . .
H30 H 0.079611 0.461670 0.132378 0.167 Uiso 1 1 calc R U . . .
N1 N 0.33116(9) 0.84845(12) 0.37227(9) 0.0267(4) Uani 1 1 d . . . . .
C28 C 0.40741(11) 0.88216(14) 0.37710(10) 0.0244(4) Uani 1 1 d . . . . .
C29 C 0.45702(13) 0.87299(15) 0.43995(11) 0.0318(5) Uani 1 1 d . . . . .
H31 H 0.441147 0.843649 0.479304 0.038 Uiso 1 1 calc R U . . .
C30 C 0.52928(14) 0.90665(17) 0.44488(12) 0.0380(5) Uani 1 1 d . . . . .
H32 H 0.563158 0.900103 0.487981 0.046 Uiso 1 1 calc R U . . .
C31 C 0.55386(13) 0.94996(17) 0.38834(14) 0.0382(5) Uani 1 1 d . . . . .
C32 C 0.50306(12) 0.95973(16) 0.32596(12) 0.0325(5) Uani 1 1 d . . . . .
H33 H 0.519033 0.990273 0.287093 0.039 Uiso 1 1 calc R U . . .
C33 C 0.42935(11) 0.92596(14) 0.31884(10) 0.0248(4) Uani 1 1 d . . . . .
C34 C 0.63346(17) 0.9847(3) 0.3943(2) 0.0711(10) Uani 1 1 d . . . . .
H34 H 0.638286 1.048724 0.416422 0.107 Uiso 1 1 calc R U . . .
H35 H 0.646775 0.988943 0.347410 0.107 Uiso 1 1 calc R U . . .
H36 H 0.667282 0.939052 0.422904 0.107 Uiso 1 1 calc R U . . .
C35 C 0.27330(11) 0.91963(14) 0.35151(11) 0.0257(4) Uani 1 1 d . . . . .
C36 C 0.21915(14) 0.93713(17) 0.39297(12) 0.0372(5) Uani 1 1 d . . . . .
H37 H 0.219970 0.902231 0.435384 0.045 Uiso 1 1 calc R U . . .
C37 C 0.16411(14) 1.00565(17) 0.37207(13) 0.0394(5) Uani 1 1 d . . . . .
H38 H 0.126572 1.016317 0.400066 0.047 Uiso 1 1 calc R U . . .
C38 C 0.16232(12) 1.05918(15) 0.31130(13) 0.0338(5) Uani 1 1 d . . . . .
C39 C 0.21818(12) 1.04277(15) 0.27164(11) 0.0286(4) Uani 1 1 d . . . . .
H39 H 0.218504 1.080204 0.230524 0.034 Uiso 1 1 calc R U . . .
C40 C 0.27373(11) 0.97309(14) 0.29032(10) 0.0236(4) Uani 1 1 d . . . . .
C41 C 0.10091(15) 1.13186(19) 0.28916(16) 0.0488(6) Uani 1 1 d . . . . .
H40 H 0.100472 1.150508 0.240253 0.073 Uiso 1 1 calc R U . . .
H41 H 0.109869 1.189295 0.319180 0.073 Uiso 1 1 calc R U . . .
H42 H 0.052333 1.103199 0.293616 0.073 Uiso 1 1 calc R U . . .
Si1 Si 0.35299(3) 0.94892(4) 0.24262(3) 0.02292(14) Uani 1 1 d . . . . .
C42 C 0.32873(11) 0.85596(15) 0.17248(10) 0.0251(4) Uani 1 1 d . . . . .
C43 C 0.30029(12) 0.76283(16) 0.17374(11) 0.0313(4) Uani 1 1 d . . . . .
H43 H 0.296966 0.733065 0.217331 0.038 Uiso 1 1 calc R U . . .
C44 C 0.27671(15) 0.71301(18) 0.11179(13) 0.0419(6) Uani 1 1 d . . . . .
H44 H 0.256123 0.649812 0.112723 0.050 Uiso 1 1 calc R U . . .
C45 C 0.28330(18) 0.7558(2) 0.04847(13) 0.0504(7) Uani 1 1 d . . . . .
H45 H 0.267664 0.721073 0.006095 0.061 Uiso 1 1 calc R U . . .
C46 C 0.31213(15) 0.84784(19) 0.04580(12) 0.0408(6) Uani 1 1 d . . . . .
H46 H 0.316803 0.875918 0.001963 0.049 Uiso 1 1 calc R U . . .
C47 C 0.33430(11) 0.89932(15) 0.10748(10) 0.0267(4) Uani 1 1 d . . . . .
C48 C 0.37287(11) 1.04229(15) 0.17896(10) 0.0266(4) Uani 1 1 d . . . . .
C49 C 0.39685(13) 1.13755(16) 0.18783(12) 0.0341(5) Uani 1 1 d . . . . .
H47 H 0.404682 1.165942 0.233201 0.041 Uiso 1 1 calc R U . . .
C50 C 0.40943(14) 1.19155(17) 0.13038(13) 0.0384(5) Uani 1 1 d . . . . .
H48 H 0.425720 1.256875 0.136524 0.046 Uiso 1 1 calc R U . . .
C51 C 0.39829(13) 1.15035(18) 0.06433(12) 0.0379(5) Uani 1 1 d . . . . .
H49 H 0.406888 1.187758 0.025300 0.045 Uiso 1 1 calc R U . . .
C52 C 0.37490(12) 1.05580(17) 0.05447(11) 0.0337(5) Uani 1 1 d . . . . .
H50 H 0.367949 1.027999 0.008918 0.040 Uiso 1 1 calc R U . . .
C53 C 0.36139(11) 1.00078(15) 0.11140(10) 0.0261(4) Uani 1 1 d . . . . .
C54 C -0.0232(3) 0.8970(5) 0.5259(3) 0.158(3) Uani 1 1 d D . . . .
H51 H -0.034268 0.855646 0.564007 0.237 Uiso 1 1 calc R U . . .
H52 H -0.068748 0.904903 0.490667 0.237 Uiso 1 1 calc R U . . .
H53 H -0.006070 0.960538 0.544814 0.237 Uiso 1 1 calc R U . . .
C55 C 0.0370(2) 0.8510(3) 0.4927(3) 0.1018(15) Uani 1 1 d D . . . .
O1 O 0.1002(2) 0.8762(4) 0.4904(3) 0.173(2) Uani 1 1 d D . . . .
O2 O 0.0119(2) 0.7636(3) 0.4658(2) 0.1314(14) Uani 1 1 d D . . . .
C56 C 0.0621(3) 0.7163(4) 0.4284(3) 0.119(2) Uani 1 1 d D . . . .
H54 H 0.110804 0.703773 0.459281 0.143 Uiso 1 1 calc R U . . .
H55 H 0.071075 0.756035 0.388114 0.143 Uiso 1 1 calc R U . . .
C57 C 0.0237(3) 0.6224(4) 0.4036(3) 0.125(2) Uani 1 1 d D . . . .
H56 H 0.025104 0.578369 0.443475 0.187 Uiso 1 1 calc R U . . .
H57 H 0.049722 0.592465 0.368582 0.187 Uiso 1 1 calc R U . . .
H58 H -0.028691 0.635322 0.382474 0.187 Uiso 1 1 calc R U . . .

loop_
_atom_site_aniso_label
_atom_site_aniso_U_11
_atom_site_aniso_U_22
_atom_site_aniso_U_33
_atom_site_aniso_U_23
_atom_site_aniso_U_13
_atom_site_aniso_U_12
S1 0.0218(2) 0.0219(3) 0.0485(3) -0.0026(2) 0.0102(2) -0.00003(18)
B1 0.0264(11) 0.0252(11) 0.0232(10) -0.0014(8) 0.0063(8) -0.0028(8)
C1 0.0283(10) 0.0216(9) 0.0267(9) -0.0032(7) 0.0076(8) -0.0006(8)
C2 0.0278(10) 0.0275(11) 0.0401(11) -0.0046(9) 0.0057(8) 0.0031(8)
C3 0.0389(12) 0.0269(11) 0.0372(11) -0.0036(9) 0.0045(9) 0.0078(9)
C4 0.0439(12) 0.0210(10) 0.0365(11) -0.0041(8) 0.0035(9) -0.0010(9)
C5 0.0316(10) 0.0262(10) 0.0331(10) -0.0033(8) 0.0048(8) -0.0041(8)
C6 0.0278(10) 0.0235(10) 0.0235(9) -0.0039(7) 0.0061(7) -0.0014(7)
C7 0.0251(9) 0.0222(9) 0.0231(9) -0.0002(7) 0.0066(7) 0.0020(7)
C8 0.0239(9) 0.0229(9) 0.0261(9) 0.0017(7) 0.0074(7) -0.0010(7)
C9 0.0293(10) 0.0201(9) 0.0224(9) 0.0043(7) 0.0089(7) 0.0010(7)
C10 0.0272(10) 0.0255(10) 0.0374(11) 0.0056(8) 0.0094(8) 0.0054(8)
C11 0.0228(9) 0.0269(10) 0.0367(11) 0.0031(8) 0.0071(8) -0.0018(8)
C12 0.0235(9) 0.0240(10) 0.0251(9) 0.0003(7) 0.0071(7) -0.0008(7)
C13 0.0255(10) 0.0207(10) 0.0362(11) -0.0033(8) 0.0075(8) -0.0024(7)
C14 0.0288(10) 0.0365(12) 0.0384(11) -0.0077(9) 0.0102(9) -0.0065(9)
C15 0.0338(12) 0.0496(15) 0.0520(14) -0.0124(12) 0.0204(11) -0.0111(11)
C16 0.0257(11) 0.0413(13) 0.0601(15) -0.0181(12) 0.0071(10) -0.0034(9)
C17 0.0306(11) 0.0363(12) 0.0485(13) -0.0086(10) -0.0024(10) -0.0006(9)
C18 0.0326(11) 0.0263(11) 0.0393(12) -0.0023(9) 0.0018(9) -0.0032(9)
C19 0.0378(13) 0.082(2) 0.0333(12) 0.0000(13) 0.0118(10) -0.0138(13)
C20 0.078(2) 0.124(4) 0.061(2) 0.046(2) 0.0056(18) -0.015(2)
C21 0.0482(17) 0.151(4) 0.0534(18) -0.045(2) 0.0186(14) -0.022(2)
C22A 0.0206(12) 0.0432(18) 0.0429(18) 0.0029(13) -0.0019(12) 0.0046(11)
C23A 0.0261(15) 0.051(2) 0.093(3) -0.0132(19) 0.0004(17) -0.0089(14)
C24A 0.0273(14) 0.072(3) 0.060(3) -0.012(2) 0.0069(18) 0.0062(16)
C22B 0.0206(12) 0.0432(18) 0.0429(18) 0.0029(13) -0.0019(12) 0.0046(11)
C23B 0.0261(15) 0.051(2) 0.093(3) -0.0132(19) 0.0004(17) -0.0089(14)
C24B 0.0273(14) 0.072(3) 0.060(3) -0.012(2) 0.0069(18) 0.0062(16)
C25 0.0484(14) 0.0615(17) 0.0345(12) 0.0041(12) -0.0021(11) -0.0224(13)
C26 0.135(4) 0.095(3) 0.067(2) -0.027(2) 0.063(2) -0.035(3)
C27 0.115(4) 0.132(4) 0.081(3) 0.062(3) 0.001(3) -0.014(3)
N1 0.0281(9) 0.0200(8) 0.0340(9) 0.0059(7) 0.0107(7) 0.0019(6)
C28 0.0298(10) 0.0168(9) 0.0272(9) -0.0014(7) 0.0070(8) 0.0012(7)
C29 0.0431(12) 0.0247(10) 0.0267(10) -0.0005(8) 0.0034(9) 0.0048(9)
C30 0.0427(13) 0.0283(11) 0.0375(12) -0.0079(9) -0.0090(10) 0.0037(9)
C31 0.0322(11) 0.0274(11) 0.0521(14) -0.0048(10) -0.0012(10) -0.0050(9)
C32 0.0307(11) 0.0255(10) 0.0425(12) 0.0013(9) 0.0095(9) -0.0047(8)
C33 0.0293(10) 0.0190(9) 0.0267(9) -0.0020(7) 0.0062(8) -0.0014(7)
C34 0.0376(15) 0.071(2) 0.098(3) 0.0037(19) -0.0084(16) -0.0186(15)
C35 0.0284(10) 0.0182(9) 0.0322(10) 0.0006(8) 0.0101(8) 0.0012(7)
C36 0.0447(13) 0.0327(12) 0.0393(12) 0.0090(9) 0.0218(10) 0.0078(10)
C37 0.0411(13) 0.0334(12) 0.0495(14) 0.0023(10) 0.0246(11) 0.0100(10)
C38 0.0336(11) 0.0225(10) 0.0460(12) -0.0017(9) 0.0093(9) 0.0048(8)
C39 0.0341(10) 0.0203(10) 0.0311(10) 0.0026(8) 0.0046(8) 0.0009(8)
C40 0.0275(9) 0.0181(9) 0.0255(9) -0.0017(7) 0.0058(7) -0.0015(7)
C41 0.0449(14) 0.0346(13) 0.0685(17) 0.0075(12) 0.0144(13) 0.0166(11)
Si1 0.0275(3) 0.0211(3) 0.0211(3) 0.00085(19) 0.0069(2) -0.0014(2)
C42 0.0248(9) 0.0266(10) 0.0245(9) -0.0016(8) 0.0061(7) 0.0030(8)
C43 0.0367(11) 0.0262(10) 0.0323(10) -0.0015(8) 0.0093(9) 0.0017(9)
C44 0.0534(14) 0.0281(11) 0.0443(13) -0.0087(10) 0.0083(11) -0.0042(10)
C45 0.0753(19) 0.0415(14) 0.0332(12) -0.0147(11) 0.0058(12) -0.0089(13)
C46 0.0550(15) 0.0428(14) 0.0249(10) -0.0035(9) 0.0076(10) -0.0027(11)
C47 0.0257(9) 0.0303(11) 0.0243(9) -0.0003(8) 0.0051(7) 0.0020(8)
C48 0.0277(10) 0.0278(10) 0.0257(9) 0.0039(8) 0.0081(8) -0.0009(8)
C49 0.0435(12) 0.0284(11) 0.0318(11) 0.0015(9) 0.0100(9) -0.0034(9)
C50 0.0438(13) 0.0295(11) 0.0430(13) 0.0083(10) 0.0108(10) -0.0042(10)
C51 0.0387(12) 0.0427(13) 0.0333(11) 0.0165(10) 0.0089(9) -0.0018(10)
C52 0.0335(11) 0.0431(13) 0.0243(10) 0.0068(9) 0.0045(8) 0.0003(9)
C53 0.0221(9) 0.0317(11) 0.0246(9) 0.0037(8) 0.0042(7) 0.0015(8)
C54 0.133(5) 0.213(8) 0.131(5) -0.057(5) 0.033(4) 0.044(5)
C55 0.095(3) 0.115(4) 0.100(3) 0.011(3) 0.030(3) -0.008(3)
O1 0.149(4) 0.200(5) 0.196(5) 0.034(4) 0.105(4) 0.004(4)
O2 0.123(3) 0.140(4) 0.129(3) -0.032(3) 0.015(2) 0.011(3)
C56 0.081(3) 0.184(6) 0.105(4) 0.008(4) 0.051(3) 0.002(4)
C57 0.080(3) 0.162(6) 0.140(5) -0.038(4) 0.041(3) -0.014(3)

loop_
_atom_type_symbol
_atom_type_description
_atom_type_scat_dispersion_real
_atom_type_scat_dispersion_imag
_atom_type_scat_source
C C 0.0033 0.0016 'International Tables Vol C Tables 4.2.6.8 and 6.1.1.4'
H H 0.0000 0.0000 'International Tables Vol C Tables 4.2.6.8 and 6.1.1.4'
B B 0.0013 0.0007 'International Tables Vol C Tables 4.2.6.8 and 6.1.1.4'
N N 0.0061 0.0033 'International Tables Vol C Tables 4.2.6.8 and 6.1.1.4'
S S 0.1246 0.1234 'International Tables Vol C Tables 4.2.6.8 and 6.1.1.4'
Si Si 0.0817 0.0704 'International Tables Vol C Tables 4.2.6.8 and 6.1.1.4'
O O 0.0106 0.0060 'International Tables Vol C Tables 4.2.6.8 and 6.1.1.4'

loop_
_geom_angle_atom_site_label_1
_geom_angle_atom_site_label_2
_geom_angle_atom_site_label_3
_geom_angle
C1 S1 C7 106.04(9)
C12 B1 C6 119.22(17)
C12 B1 C13 118.73(18)
C6 B1 C13 122.04(18)
C6 C1 C2 121.36(19)
C6 C1 S1 124.84(15)
C2 C1 S1 113.79(15)
C3 C2 C1 119.8(2)
C3 C2 H1 120.1
C1 C2 H1 120.1
C2 C3 C4 120.3(2)
C2 C3 H2 119.9
C4 C3 H2 119.9
C5 C4 C3 119.7(2)
C5 C4 H3 120.2
C3 C4 H3 120.2
C4 C5 C6 122.4(2)
C4 C5 H4 118.8
C6 C5 H4 118.8
C1 C6 C5 116.48(18)
C1 C6 B1 122.40(18)
C5 C6 B1 121.10(18)
C8 C7 C12 122.46(18)
C8 C7 S1 113.79(14)
C12 C7 S1 123.75(15)
C9 C8 C7 120.63(18)
C9 C8 H5 119.7
C7 C8 H5 119.7
C8 C9 N1 121.01(18)
C8 C9 C10 118.01(18)
N1 C9 C10 120.98(18)
C11 C10 C9 120.37(19)
C11 C10 H6 119.8
C9 C10 H6 119.8
C10 C11 C12 123.67(19)
C10 C11 H7 118.2
C12 C11 H7 118.2
C7 C12 C11 114.84(18)
C7 C12 B1 123.57(18)
C11 C12 B1 121.58(18)
C14 C13 C18 118.53(19)
C14 C13 B1 120.58(18)
C18 C13 B1 120.75(18)
C13 C14 C15 119.7(2)
C13 C14 C19 120.30(19)
C15 C14 C19 120.0(2)
C16 C15 C14 121.7(2)
C16 C15 H8 119.1
C14 C15 H8 119.1
C17 C16 C15 118.0(2)
C17 C16 C22A 117.9(2)
C15 C16 C22A 124.1(2)
C17 C16 C22B 139.3(4)
C15 C16 C22B 100.1(5)
C16 C17 C18 121.9(2)
C16 C17 H9 119.0
C18 C17 H9 119.0
C17 C18 C13 120.1(2)
C17 C18 C25 120.4(2)
C13 C18 C25 119.5(2)
C20 C19 C14 112.3(3)
C20 C19 C21 111.9(3)
C14 C19 C21 111.1(3)
C20 C19 H10 107.0
C14 C19 H10 107.0
C21 C19 H10 107.0
C19 C20 H11 109.5
C19 C20 H12 109.5
H11 C20 H12 109.5
C19 C20 H13 109.5
H11 C20 H13 109.5
H12 C20 H13 109.5
C19 C21 H14 109.5
C19 C21 H15 109.5
H14 C21 H15 109.5
C19 C21 H16 109.5
H14 C21 H16 109.5
H15 C21 H16 109.5
C24A C22A C23A 111.4(4)
C24A C22A C16 112.1(3)
C23A C22A C16 109.3(2)
C24A C22A H17A 108.0
C23A C22A H17A 108.0
C16 C22A H17A 108.0
C22A C23A H18A 109.5
C22A C23A H19A 109.5
H18A C23A H19A 109.5
C22A C23A H20A 109.5
H18A C23A H20A 109.5
H19A C23A H20A 109.5
C22A C24A H21A 109.5
C22A C24A H22A 109.5
H21A C24A H22A 109.5
C22A C24A H23A 109.5
H21A C24A H23A 109.5
H22A C24A H23A 109.5
C24B C22B C23B 114.2(13)
C24B C22B C16 113.6(13)
C23B C22B C16 104.3(8)
C24B C22B H17B 108.1
C23B C22B H17B 108.1
C16 C22B H17B 108.1
C22B C23B H18B 109.5
C22B C23B H19B 109.5
H18B C23B H19B 109.5
C22B C23B H20B 109.5
H18B C23B H20B 109.5
H19B C23B H20B 109.5
C22B C24B H21B 109.5
C22B C24B H22B 109.5
H21B C24B H22B 109.5
C22B C24B H23B 109.5
H21B C24B H23B 109.5
H22B C24B H23B 109.5
C26 C25 C27 109.9(4)
C26 C25 C18 110.5(2)
C27 C25 C18 114.5(3)
C26 C25 H24 107.2
C27 C25 H24 107.2
C18 C25 H24 107.2
C25 C26 H25 109.5
C25 C26 H26 109.5
H25 C26 H26 109.5
C25 C26 H27 109.5
H25 C26 H27 109.5
H26 C26 H27 109.5
C25 C27 H28 109.5
C25 C27 H29 109.5
H28 C27 H29 109.5
C25 C27 H30 109.5
H28 C27 H30 109.5
H29 C27 H30 109.5
C9 N1 C35 121.20(17)
C9 N1 C28 119.80(16)
C35 N1 C28 115.90(16)
C29 C28 C33 121.18(19)
C29 C28 N1 119.53(18)
C33 C28 N1 119.27(17)
C30 C29 C28 119.5(2)
C30 C29 H31 120.2
C28 C29 H31 120.2
C29 C30 C31 121.4(2)
C29 C30 H32 119.3
C31 C30 H32 119.3
C30 C31 C32 118.3(2)
C30 C31 C34 120.7(2)
C32 C31 C34 121.0(3)
C31 C32 C33 121.9(2)
C31 C32 H33 119.0
C33 C32 H33 119.0
C32 C33 C28 117.67(19)
C32 C33 Si1 125.75(16)
C28 C33 Si1 116.01(15)
C31 C34 H34 109.5
C31 C34 H35 109.5
H34 C34 H35 109.5
C31 C34 H36 109.5
H34 C34 H36 109.5
H35 C34 H36 109.5
C36 C35 C40 120.37(19)
C36 C35 N1 120.44(18)
C40 C35 N1 119.16(17)
C37 C36 C35 119.5(2)
C37 C36 H37 120.2
C35 C36 H37 120.2
C36 C37 C38 121.6(2)
C36 C37 H38 119.2
C38 C37 H38 119.2
C37 C38 C39 118.0(2)
C37 C38 C41 120.4(2)
C39 C38 C41 121.5(2)
C38 C39 C40 121.97(19)
C38 C39 H39 119.0
C40 C39 H39 119.0
C39 C40 C35 118.43(18)
C39 C40 Si1 125.19(15)
C35 C40 Si1 116.30(15)
C38 C41 H40 109.5
C38 C41 H41 109.5
H40 C41 H41 109.5
C38 C41 H42 109.5
H40 C41 H42 109.5
H41 C41 H42 109.5
C48 Si1 C40 117.19(9)
C48 Si1 C33 116.16(9)
C40 Si1 C33 99.49(9)
C48 Si1 C42 92.45(9)
C40 Si1 C42 112.35(9)
C33 Si1 C42 120.52(9)
C43 C42 C47 119.49(19)
C43 C42 Si1 131.82(16)
C47 C42 Si1 108.23(15)
C44 C43 C42 120.3(2)
C44 C43 H43 119.8
C42 C43 H43 119.8
C45 C44 C43 119.6(2)
C45 C44 H44 120.2
C43 C44 H44 120.2
C46 C45 C44 121.2(2)
C46 C45 H45 119.4
C44 C45 H45 119.4
C45 C46 C47 119.7(2)
C45 C46 H46 120.2
C47 C46 H46 120.2
C46 C47 C42 119.7(2)
C46 C47 C53 124.89(19)
C42 C47 C53 115.39(17)
C49 C48 C53 119.56(18)
C49 C48 Si1 131.87(16)
C53 C48 Si1 108.56(15)
C48 C49 C50 120.1(2)
C48 C49 H47 120.0
C50 C49 H47 120.0
C51 C50 C49 120.1(2)
C51 C50 H48 119.9
C49 C50 H48 119.9
C52 C51 C50 120.7(2)
C52 C51 H49 119.6
C50 C51 H49 119.6
C51 C52 C53 119.9(2)
C51 C52 H50 120.0
C53 C52 H50 120.0
C52 C53 C48 119.6(2)
C52 C53 C47 125.17(19)
C48 C53 C47 115.23(17)
C55 C54 H51 109.5
C55 C54 H52 109.5
H51 C54 H52 109.5
C55 C54 H53 109.5
H51 C54 H53 109.5
H52 C54 H53 109.5
O1 C55 O2 119.9(5)
O1 C55 C54 131.3(5)
O2 C55 C54 108.7(4)
C55 O2 C56 113.9(4)
O2 C56 C57 105.1(4)
O2 C56 H54 110.7
C57 C56 H54 110.7
O2 C56 H55 110.7
C57 C56 H55 110.7
H54 C56 H55 108.8
C56 C57 H56 109.5
C56 C57 H57 109.5
H56 C57 H57 109.5
C56 C57 H58 109.5
H56 C57 H58 109.5
H57 C57 H58 109.5

loop_
_geom_bond_atom_site_label_1
_geom_bond_atom_site_label_2
_geom_bond_distance
S1 C1 1.745(2)
S1 C7 1.7453(19)
B1 C12 1.537(3)
B1 C6 1.546(3)
B1 C13 1.586(3)
C1 C6 1.403(3)
C1 C2 1.407(3)
C2 C3 1.378(3)
C2 H1 0.9500
C3 C4 1.388(3)
C3 H2 0.9500
C4 C5 1.378(3)
C4 H3 0.9500
C5 C6 1.412(3)
C5 H4 0.9500
C7 C8 1.402(3)
C7 C12 1.406(3)
C8 C9 1.393(3)
C8 H5 0.9500
C9 N1 1.393(3)
C9 C10 1.407(3)
C10 C11 1.371(3)
C10 H6 0.9500
C11 C12 1.414(3)
C11 H7 0.9500
C13 C14 1.395(3)
C13 C18 1.408(3)
C14 C15 1.401(3)
C14 C19 1.518(3)
C15 C16 1.389(4)
C15 H8 0.9500
C16 C17 1.374(4)
C16 C22A 1.539(3)
C16 C22B 1.570(8)
C17 C18 1.389(3)
C17 H9 0.9500
C18 C25 1.519(3)
C19 C20 1.501(5)
C19 C21 1.534(5)
C19 H10 1.0000
C20 H11 0.9800
C20 H12 0.9800
C20 H13 0.9800
C21 H14 0.9800
C21 H15 0.9800
C21 H16 0.9800
C22A C24A 1.505(4)
C22A C23A 1.524(4)
C22A H17A 1.0000
C23A H18A 0.9800
C23A H19A 0.9800
C23A H20A 0.9800
C24A H21A 0.9800
C24A H22A 0.9800
C24A H23A 0.9800
C22B C24B 1.510(8)
C22B C23B 1.514(8)
C22B H17B 1.0000
C23B H18B 0.9800
C23B H19B 0.9800
C23B H20B 0.9800
C24B H21B 0.9800
C24B H22B 0.9800
C24B H23B 0.9800
C25 C26 1.502(5)
C25 C27 1.509(5)
C25 H24 1.0000
C26 H25 0.9800
C26 H26 0.9800
C26 H27 0.9800
C27 H28 0.9800
C27 H29 0.9800
C27 H30 0.9800
N1 C35 1.440(3)
N1 C28 1.442(3)
C28 C29 1.387(3)
C28 C33 1.396(3)
C29 C30 1.373(3)
C29 H31 0.9500
C30 C31 1.386(4)
C30 H32 0.9500
C31 C32 1.391(3)
C31 C34 1.501(4)
C32 C33 1.395(3)
C32 H33 0.9500
C33 Si1 1.865(2)
C34 H34 0.9800
C34 H35 0.9800
C34 H36 0.9800
C35 C36 1.390(3)
C35 C40 1.397(3)
C36 C37 1.381(3)
C36 H37 0.9500
C37 C38 1.385(3)
C37 H38 0.9500
C38 C39 1.388(3)
C38 C41 1.503(3)
C39 C40 1.392(3)
C39 H39 0.9500
C40 Si1 1.863(2)
C41 H40 0.9800
C41 H41 0.9800
C41 H42 0.9800
Si1 C48 1.861(2)
Si1 C42 1.865(2)
C42 C43 1.387(3)
C42 C47 1.413(3)
C43 C44 1.384(3)
C43 H43 0.9500
C44 C45 1.384(4)
C44 H44 0.9500
C45 C46 1.378(4)
C45 H45 0.9500
C46 C47 1.388(3)
C46 H46 0.9500
C47 C53 1.482(3)
C48 C49 1.386(3)
C48 C53 1.410(3)
C49 C50 1.390(3)
C49 H47 0.9500
C50 C51 1.382(3)
C50 H48 0.9500
C51 C52 1.375(3)
C51 H49 0.9500
C52 C53 1.395(3)
C52 H50 0.9500
C54 C55 1.498(2)
C54 H51 0.9800
C54 H52 0.9800
C54 H53 0.9800
C55 O1 1.2011(19)
C55 O2 1.3616(19)
O2 C56 1.4138(19)
C56 C57 1.510(2)
C56 H54 0.9900
C56 H55 0.9900
C57 H56 0.9800
C57 H57 0.9800
C57 H58 0.9800

loop_
_geom_torsion_atom_site_label_1
_geom_torsion_atom_site_label_2
_geom_torsion_atom_site_label_3
_geom_torsion_atom_site_label_4
_geom_torsion
C7 S1 C1 C6 3.2(2)
C7 S1 C1 C2 -176.12(15)
C6 C1 C2 C3 -1.2(3)
S1 C1 C2 C3 178.10(17)
C1 C2 C3 C4 0.4(3)
C2 C3 C4 C5 1.0(3)
C3 C4 C5 C6 -1.5(3)
C2 C1 C6 C5 0.7(3)
S1 C1 C6 C5 -178.56(15)
C2 C1 C6 B1 179.32(19)
S1 C1 C6 B1 0.1(3)
C4 C5 C6 C1 0.7(3)
C4 C5 C6 B1 -177.95(19)
C12 B1 C6 C1 -3.0(3)
C13 B1 C6 C1 178.50(18)
C12 B1 C6 C5 175.56(18)
C13 B1 C6 C5 -2.9(3)
C1 S1 C7 C8 175.87(14)
C1 S1 C7 C12 -4.19(19)
C12 C7 C8 C9 0.2(3)
S1 C7 C8 C9 -179.88(14)
C7 C8 C9 N1 179.25(17)
C7 C8 C9 C10 -1.5(3)
C8 C9 C10 C11 1.5(3)
N1 C9 C10 C11 -179.24(19)
C9 C10 C11 C12 -0.2(3)
C8 C7 C12 C11 1.1(3)
S1 C7 C12 C11 -178.85(15)
C8 C7 C12 B1 -178.07(18)
S1 C7 C12 B1 2.0(3)
C10 C11 C12 C7 -1.1(3)
C10 C11 C12 B1 178.1(2)
C6 B1 C12 C7 2.0(3)
C13 B1 C12 C7 -179.52(18)
C6 B1 C12 C11 -177.15(18)
C13 B1 C12 C11 1.4(3)
C12 B1 C13 C14 -96.8(2)
C6 B1 C13 C14 81.7(3)
C12 B1 C13 C18 78.9(3)
C6 B1 C13 C18 -102.7(2)
C18 C13 C14 C15 -2.6(3)
B1 C13 C14 C15 173.2(2)
C18 C13 C14 C19 178.9(2)
B1 C13 C14 C19 -5.3(3)
C13 C14 C15 C16 -0.2(4)
C19 C14 C15 C16 178.3(2)
C14 C15 C16 C17 2.6(4)
C14 C15 C16 C22A -177.5(2)
C14 C15 C16 C22B 167.7(5)
C15 C16 C17 C18 -2.2(4)
C22A C16 C17 C18 177.9(2)
C22B C16 C17 C18 -159.4(8)
C16 C17 C18 C13 -0.6(4)
C16 C17 C18 C25 176.7(2)
C14 C13 C18 C17 3.0(3)
B1 C13 C18 C17 -172.8(2)
C14 C13 C18 C25 -174.3(2)
B1 C13 C18 C25 9.9(3)
C13 C14 C19 C20 -119.6(3)
C15 C14 C19 C20 61.9(4)
C13 C14 C19 C21 114.1(3)
C15 C14 C19 C21 -64.3(3)
C17 C16 C22A C24A -136.2(3)
C15 C16 C22A C24A 43.9(4)
C17 C16 C22A C23A 99.8(3)
C15 C16 C22A C23A -80.1(4)
C17 C16 C22B C24B -126.7(11)
C15 C16 C22B C24B 73.7(12)
C17 C16 C22B C23B -1.7(15)
C15 C16 C22B C23B -161.3(9)
C17 C18 C25 C26 -83.2(3)
C13 C18 C25 C26 94.1(3)
C17 C18 C25 C27 41.5(4)
C13 C18 C25 C27 -141.2(3)
C8 C9 N1 C35 164.41(17)
C10 C9 N1 C35 -14.8(3)
C8 C9 N1 C28 5.1(3)
C10 C9 N1 C28 -174.11(18)
C9 N1 C28 C29 -77.2(2)
C35 N1 C28 C29 122.4(2)
C9 N1 C28 C33 104.5(2)
C35 N1 C28 C33 -55.8(2)
C33 C28 C29 C30 -0.7(3)
N1 C28 C29 C30 -178.86(19)
C28 C29 C30 C31 0.2(3)
C29 C30 C31 C32 0.7(3)
C29 C30 C31 C34 -178.9(3)
C30 C31 C32 C33 -1.0(3)
C34 C31 C32 C33 178.5(3)
C31 C32 C33 C28 0.5(3)
C31 C32 C33 Si1 171.47(17)
C29 C28 C33 C32 0.3(3)
N1 C28 C33 C32 178.52(18)
C29 C28 C33 Si1 -171.48(16)
N1 C28 C33 Si1 6.7(2)
C9 N1 C35 C36 74.9(3)
C28 N1 C35 C36 -125.0(2)
C9 N1 C35 C40 -107.1(2)
C28 N1 C35 C40 52.9(2)
C40 C35 C36 C37 2.1(3)
N1 C35 C36 C37 -179.9(2)
C35 C36 C37 C38 -1.4(4)
C36 C37 C38 C39 -0.5(4)
C36 C37 C38 C41 178.8(2)
C37 C38 C39 C40 1.7(3)
C41 C38 C39 C40 -177.6(2)
C38 C39 C40 C35 -1.0(3)
C38 C39 C40 Si1 -177.53(17)
C36 C35 C40 C39 -1.0(3)
N1 C35 C40 C39 -178.91(18)
C36 C35 C40 Si1 175.86(17)
N1 C35 C40 Si1 -2.1(2)
C39 C40 Si1 C48 15.3(2)
C35 C40 Si1 C48 -161.28(15)
C39 C40 Si1 C33 141.34(18)
C35 C40 Si1 C33 -35.24(17)
C39 C40 Si1 C42 -89.95(19)
C35 C40 Si1 C42 93.47(16)
C32 C33 Si1 C48 -11.5(2)
C28 C33 Si1 C48 159.57(14)
C32 C33 Si1 C40 -138.23(18)
C28 C33 Si1 C40 32.84(17)
C32 C33 Si1 C42 98.7(2)
C28 C33 Si1 C42 -90.26(17)
C48 Si1 C42 C43 -173.8(2)
C40 Si1 C42 C43 -53.0(2)
C33 Si1 C42 C43 63.7(2)
C48 Si1 C42 C47 -1.81(15)
C40 Si1 C42 C47 118.99(14)
C33 Si1 C42 C47 -124.31(14)
C47 C42 C43 C44 -0.7(3)
Si1 C42 C43 C44 170.52(18)
C42 C43 C44 C45 1.5(4)
C43 C44 C45 C46 -0.8(4)
C44 C45 C46 C47 -0.7(4)
C45 C46 C47 C42 1.5(4)
C45 C46 C47 C53 -175.8(2)
C43 C42 C47 C46 -0.8(3)
Si1 C42 C47 C46 -173.92(18)
C43 C42 C47 C53 176.75(18)
Si1 C42 C47 C53 3.6(2)
C40 Si1 C48 C49 64.4(2)
C33 Si1 C48 C49 -52.9(2)
C42 Si1 C48 C49 -178.8(2)
C40 Si1 C48 C53 -117.15(15)
C33 Si1 C48 C53 125.55(14)
C42 Si1 C48 C53 -0.42(15)
C53 C48 C49 C50 0.0(3)
Si1 C48 C49 C50 178.27(18)
C48 C49 C50 C51 -0.2(4)
C49 C50 C51 C52 -0.2(4)
C50 C51 C52 C53 0.7(4)
C51 C52 C53 C48 -0.9(3)
C51 C52 C53 C47 178.4(2)
C49 C48 C53 C52 0.5(3)
Si1 C48 C53 C52 -178.11(16)
C49 C48 C53 C47 -178.81(19)
Si1 C48 C53 C47 2.5(2)
C46 C47 C53 C52 -6.2(3)
C42 C47 C53 C52 176.5(2)
C46 C47 C53 C48 173.1(2)
C42 C47 C53 C48 -4.2(3)
O1 C55 O2 C56 -8.1(8)
C54 C55 O2 C56 175.6(5)
C55 O2 C56 C57 179.9(5)
